data_2233503
loop_
_publ_author_name
'Xu, Chao'
'Zhang, Jing-Jing'
'Duan, Taike'
'Chen, Qun'
'Zhang, Qian-Feng'

_publ_section_title
;
 Bis{2,2'-[(2-aminoethyl)azanediyl]diethanaminium}
 di-\m-sulfido-bis(disulfidogermanate)
;
_journal_coeditor_code HY2497
_journal_issue 2
_journal_name_full 'Acta Crystallographica Section E'
_journal_page_first m154
_journal_paper_doi 10.1107/S160053681200092X
_journal_volume 68
_journal_year 2012
_chemical_formula_iupac '(C6 H20 N4)2 [Ge2 S6]'
_chemical_formula_moiety '2(C6 H20 N4 2+), Ge2 S6 4-'
_chemical_formula_sum 'C12 H40 Ge2 N8 S6'
_chemical_formula_weight 634.06
_chemical_name_systematic
;
Bis{2,2'-[(2-aminoethyl)azanediyl]diethanaminium}
di-\m-sulfido-bis(disulfidogermanate)
;
_space_group_IT_number 15
_symmetry_cell_setting monoclinic
_symmetry_space_group_name_Hall '-C 2yc'
_symmetry_space_group_name_H-M 'C 1 2/c 1'
_atom_sites_solution_hydrogens geom
_atom_sites_solution_primary direct
_atom_sites_solution_secondary difmap
_audit_creation_method SHELXL-97
_cell_angle_alpha 90.00
_cell_angle_beta 122.637(4)
_cell_angle_gamma 90.00
_cell_formula_units_Z 4
_cell_length_a 25.2845(17)
_cell_length_b 7.3173(4)
_cell_length_c 16.6001(9)
_cell_measurement_reflns_used 3750
_cell_measurement_temperature 296(2)
_cell_measurement_theta_max 26.83
_cell_measurement_theta_min 2.94
_cell_volume 2586.3(3)
_computing_cell_refinement 'SAINT (Bruker, 2007)'
_computing_data_collection 'APEX2 (Bruker, 2007)'
_computing_data_reduction 'SAINT (Bruker, 2007)'
_computing_molecular_graphics 'SHELXTL (Sheldrick, 2008)'
_computing_publication_material 'SHELXTL (Sheldrick, 2008)'
_computing_structure_refinement 'SHELXL97 (Sheldrick, 2008)'
_computing_structure_solution 'SHELXS97 (Sheldrick, 2008)'
_diffrn_ambient_temperature 296(2)
_diffrn_measured_fraction_theta_full 0.990
_diffrn_measured_fraction_theta_max 0.990
_diffrn_measurement_device_type 'Bruker APEXII CCD'
_diffrn_measurement_method '\f and \w scans'
_diffrn_radiation_monochromator graphite
_diffrn_radiation_source 'fine-focus sealed tube'
_diffrn_radiation_type MoK\a
_diffrn_radiation_wavelength 0.71073
_diffrn_reflns_av_R_equivalents 0.0505
_diffrn_reflns_av_sigmaI/netI 0.0464
_diffrn_reflns_limit_h_max 32
_diffrn_reflns_limit_h_min -28
_diffrn_reflns_limit_k_max 9
_diffrn_reflns_limit_k_min -9
_diffrn_reflns_limit_l_max 20
_diffrn_reflns_limit_l_min -21
_diffrn_reflns_number 11988
_diffrn_reflns_theta_full 27.53
_diffrn_reflns_theta_max 27.53
_diffrn_reflns_theta_min 1.91
_exptl_absorpt_coefficient_mu 2.826
_exptl_absorpt_correction_T_max 0.6765
_exptl_absorpt_correction_T_min 0.6158
_exptl_absorpt_correction_type multi-scan
_exptl_absorpt_process_details '(SADABS; Sheldrick, 1996)'
_exptl_crystal_colour colorless
_exptl_crystal_density_diffrn 1.628
_exptl_crystal_density_method 'not measured'
_exptl_crystal_description block
_exptl_crystal_F_000 1312
_exptl_crystal_size_max 0.19
_exptl_crystal_size_mid 0.16
_exptl_crystal_size_min 0.15
_refine_diff_density_max 1.052
_refine_diff_density_min -1.075
_refine_ls_extinction_method none
_refine_ls_goodness_of_fit_ref 1.032
_refine_ls_hydrogen_treatment mixed
_refine_ls_matrix_type full
_refine_ls_number_parameters 159
_refine_ls_number_reflns 2952
_refine_ls_number_restraints 0
_refine_ls_restrained_S_all 1.032
_refine_ls_R_factor_all 0.0626
_refine_ls_R_factor_gt 0.0418
_refine_ls_shift/su_max 0.001
_refine_ls_shift/su_mean 0.000
_refine_ls_structure_factor_coef Fsqd
_refine_ls_weighting_details 'calc w=1/[\s^2^(Fo^2^)+(0.0694P)^2^] where P=(Fo^2^+2Fc^2^)/3'
_refine_ls_weighting_scheme calc
_refine_ls_wR_factor_gt 0.0974
_refine_ls_wR_factor_ref 0.1111
_reflns_number_gt 2243
_reflns_number_total 2952
_reflns_threshold_expression I>2\s(I)
_cod_data_source_file hy2497.cif
_cod_data_source_block I
_cod_original_sg_symbol_H-M 'C 2/c'
_cod_database_code 2233503
_cod_database_fobs_code 2233503

loop_
_symmetry_equiv_pos_as_xyz
'x, y, z'
'-x, y, -z+1/2'
'x+1/2, y+1/2, z'
'-x+1/2, y+1/2, -z+1/2'
'-x, -y, -z'
'x, -y, z-1/2'
'-x+1/2, -y+1/2, -z'
'x+1/2, -y+1/2, z-1/2'

loop_
_atom_site_type_symbol
_atom_site_label
_atom_site_fract_x
_atom_site_fract_y
_atom_site_fract_z
_atom_site_U_iso_or_equiv
_atom_site_adp_type
_atom_site_calc_flag
_atom_site_refinement_flags
_atom_site_occupancy
_atom_site_symmetry_multiplicity
Ge Ge1 0.046082(16) 0.40953(4) 0.47830(2) 0.02516(14) Uani d . 1 1
S S1 -0.02392(4) 0.64364(11) 0.40812(6) 0.0284(2) Uani d . 1 1
S S2 0.14075(4) 0.50236(13) 0.53795(7) 0.0368(2) Uani d . 1 1
S S3 0.01711(4) 0.17923(11) 0.38125(6) 0.0322(2) Uani d . 1 1
N N1 0.16919(14) 0.0976(3) 0.2936(2) 0.0291(7) Uani d . 1 1
N N2 0.10013(18) 0.4325(5) 0.3045(3) 0.0375(8) Uani d . 1 1
H H1N 0.074(2) 0.358(6) 0.263(3) 0.042(12) Uiso d . 1 1
H H2N 0.096(3) 0.399(9) 0.342(6) 0.11(3) Uiso d . 1 1
H H3N 0.0834(19) 0.559(6) 0.295(3) 0.043(11) Uiso d . 1 1
N N3 0.08225(18) -0.1798(5) 0.3167(3) 0.0411(8) Uani d . 1 1
H H4N 0.061(2) -0.179(7) 0.340(4) 0.062(17) Uiso d . 1 1
H H5N 0.066(2) -0.111(6) 0.277(3) 0.040(14) Uiso d . 1 1
N N4 0.09320(16) 0.0946(5) 0.0738(2) 0.0344(7) Uani d . 1 1
H H6N 0.070(2) 0.112(6) 0.100(4) 0.054(14) Uiso d . 1 1
H H7N 0.1009(18) 0.199(6) 0.058(3) 0.038(11) Uiso d . 1 1
H H8N 0.0691(18) 0.031(5) 0.019(3) 0.034(10) Uiso d . 1 1
C C1 0.19669(17) 0.2513(5) 0.3611(3) 0.0353(8) Uani d . 1 1
H H1A 0.2403 0.2653 0.3812 0.042 Uiso calc R 1 1
H H1B 0.1957 0.2233 0.4174 0.042 Uiso calc R 1 1
C C2 0.16258(18) 0.4298(5) 0.3188(3) 0.0370(9) Uani d . 1 1
H H2A 0.1874 0.5293 0.3610 0.044 Uiso calc R 1 1
H H2B 0.1584 0.4496 0.2578 0.044 Uiso calc R 1 1
C C3 0.18437(18) -0.0753(5) 0.3472(3) 0.0375(9) Uani d . 1 1
H H3A 0.2283 -0.0737 0.3987 0.045 Uiso calc R 1 1
H H3B 0.1784 -0.1755 0.3048 0.045 Uiso calc R 1 1
C C4 0.14468(19) -0.1096(5) 0.3891(3) 0.0396(9) Uani d . 1 1
H H4A 0.1659 -0.1972 0.4409 0.048 Uiso calc R 1 1
H H4B 0.1401 0.0035 0.4152 0.048 Uiso calc R 1 1
C C5 0.19364(17) 0.0959(5) 0.2311(3) 0.0342(8) Uani d . 1 1
H H5A 0.2350 0.0400 0.2652 0.041 Uiso calc R 1 1
H H5B 0.1983 0.2209 0.2165 0.041 Uiso calc R 1 1
C C6 0.15200(18) -0.0063(5) 0.1386(3) 0.0372(8) Uani d . 1 1
H H6A 0.1745 -0.0252 0.1070 0.045 Uiso calc R 1 1
H H6B 0.1419 -0.1252 0.1526 0.045 Uiso calc R 1 1

loop_
_atom_site_aniso_label
_atom_site_aniso_U_11
_atom_site_aniso_U_22
_atom_site_aniso_U_33
_atom_site_aniso_U_12
_atom_site_aniso_U_13
_atom_site_aniso_U_23
Ge1 0.0285(2) 0.0261(2) 0.0180(2) 0.00119(14) 0.01058(16) 0.00061(12)
S1 0.0353(5) 0.0292(4) 0.0177(4) 0.0043(3) 0.0123(4) 0.0038(3)
S2 0.0288(5) 0.0419(6) 0.0347(5) -0.0023(4) 0.0138(4) 0.0004(4)
S3 0.0412(5) 0.0293(5) 0.0231(4) 0.0015(4) 0.0153(4) -0.0034(3)
N1 0.0328(16) 0.0249(14) 0.0219(14) 0.0012(12) 0.0097(12) 0.0013(11)
N2 0.045(2) 0.036(2) 0.0295(18) 0.0025(16) 0.0191(17) 0.0009(15)
N3 0.047(2) 0.043(2) 0.035(2) 0.0016(17) 0.0230(18) -0.0023(16)
N4 0.0356(18) 0.0358(18) 0.0248(16) 0.0000(15) 0.0116(15) 0.0001(14)
C1 0.0354(19) 0.0322(19) 0.0274(18) -0.0033(15) 0.0097(15) -0.0042(14)
C2 0.041(2) 0.0298(19) 0.037(2) -0.0050(16) 0.0187(18) -0.0034(15)
C3 0.044(2) 0.0283(19) 0.039(2) 0.0064(16) 0.0216(18) 0.0079(15)
C4 0.050(2) 0.036(2) 0.029(2) -0.0008(17) 0.0186(18) 0.0017(15)
C5 0.0314(19) 0.038(2) 0.0273(18) 0.0032(15) 0.0119(16) 0.0041(14)
C6 0.044(2) 0.035(2) 0.0268(18) 0.0076(16) 0.0151(16) -0.0008(15)

loop_
_atom_type_symbol
_atom_type_description
_atom_type_scat_dispersion_real
_atom_type_scat_dispersion_imag
_atom_type_scat_source
C C 0.0033 0.0016 'International Tables Vol C Tables 4.2.6.8 and 6.1.1.4'
H H 0.0000 0.0000 'International Tables Vol C Tables 4.2.6.8 and 6.1.1.4'
N N 0.0061 0.0033 'International Tables Vol C Tables 4.2.6.8 and 6.1.1.4'
S S 0.1246 0.1234 'International Tables Vol C Tables 4.2.6.8 and 6.1.1.4'
Ge Ge 0.1547 1.8001 'International Tables Vol C Tables 4.2.6.8 and 6.1.1.4'

loop_
_geom_angle_atom_site_label_1
_geom_angle_atom_site_label_2
_geom_angle_atom_site_label_3
_geom_angle_site_symmetry_1
_geom_angle_site_symmetry_3
_geom_angle
S2 Ge1 S3 . . 115.74(4)
S2 Ge1 S1 . 5_566 112.57(4)
S3 Ge1 S1 . 5_566 110.36(4)
S2 Ge1 S1 . . 111.28(4)
S3 Ge1 S1 . . 110.26(3)
S1 Ge1 S1 5_566 . 94.69(3)
Ge1 S1 Ge1 5_566 . 85.31(3)
C5 N1 C1 . . 109.8(3)
C5 N1 C3 . . 110.4(3)
C1 N1 C3 . . 109.5(3)
C2 N2 H1N . . 116(3)
C2 N2 H2N . . 120(6)
H1N N2 H2N . . 94(6)
C2 N2 H3N . . 112(2)
H1N N2 H3N . . 113(4)
H2N N2 H3N . . 101(5)
C4 N3 H4N . . 108(4)
C4 N3 H5N . . 109(3)
H4N N3 H5N . . 102(5)
C6 N4 H6N . . 112(3)
C6 N4 H7N . . 111(3)
H6N N4 H7N . . 109(4)
C6 N4 H8N . . 110(2)
H6N N4 H8N . . 107(4)
H7N N4 H8N . . 107(4)
N1 C1 C2 . . 112.9(3)
N1 C1 H1A . . 109.0
C2 C1 H1A . . 109.0
N1 C1 H1B . . 109.0
C2 C1 H1B . . 109.0
H1A C1 H1B . . 107.8
N2 C2 C1 . . 112.4(3)
N2 C2 H2A . . 109.1
C1 C2 H2A . . 109.1
N2 C2 H2B . . 109.1
C1 C2 H2B . . 109.1
H2A C2 H2B . . 107.9
N1 C3 C4 . . 113.4(3)
N1 C3 H3A . . 108.9
C4 C3 H3A . . 108.9
N1 C3 H3B . . 108.9
C4 C3 H3B . . 108.9
H3A C3 H3B . . 107.7
N3 C4 C3 . . 111.6(3)
N3 C4 H4A . . 109.3
C3 C4 H4A . . 109.3
N3 C4 H4B . . 109.3
C3 C4 H4B . . 109.3
H4A C4 H4B . . 108.0
N1 C5 C6 . . 113.3(3)
N1 C5 H5A . . 108.9
C6 C5 H5A . . 108.9
N1 C5 H5B . . 108.9
C6 C5 H5B . . 108.9
H5A C5 H5B . . 107.7
N4 C6 C5 . . 111.6(3)
N4 C6 H6A . . 109.3
C5 C6 H6A . . 109.3
N4 C6 H6B . . 109.3
C5 C6 H6B . . 109.3
H6A C6 H6B . . 108.0

loop_
_geom_bond_atom_site_label_1
_geom_bond_atom_site_label_2
_geom_bond_site_symmetry_2
_geom_bond_distance
Ge1 S2 . 2.1482(10)
Ge1 S3 . 2.1677(9)
Ge1 S1 5_566 2.2715(9)
Ge1 S1 . 2.2804(9)
N1 C5 . 1.466(5)
N1 C1 . 1.471(4)
N1 C3 . 1.473(4)
N2 C2 . 1.465(5)
N2 H1N . 0.85(4)
N2 H2N . 0.73(8)
N2 H3N . 0.99(4)
N3 C4 . 1.467(5)
N3 H4N . 0.81(5)
N3 H5N . 0.75(5)
N4 C6 . 1.479(5)
N4 H6N . 0.90(5)
N4 H7N . 0.87(4)
N4 H8N . 0.90(4)
C1 C2 . 1.514(5)
C1 H1A . 0.9700
C1 H1B . 0.9700
C2 H2A . 0.9700
C2 H2B . 0.9700
C3 C4 . 1.519(6)
C3 H3A . 0.9700
C3 H3B . 0.9700
C4 H4A . 0.9700
C4 H4B . 0.9700
C5 C6 . 1.511(5)
C5 H5A . 0.9700
C5 H5B . 0.9700
C6 H6A . 0.9700
C6 H6B . 0.9700

loop_
_geom_hbond_atom_site_label_D
_geom_hbond_atom_site_label_H
_geom_hbond_atom_site_label_A
_geom_hbond_site_symmetry_A
_geom_hbond_distance_DH
_geom_hbond_distance_HA
_geom_hbond_distance_DA
_geom_hbond_angle_DHA
N2 H1N S3 2 0.85(4) 2.61(5) 3.445(4) 170(4)
N2 H2N S2 . 0.73(8) 2.91(8) 3.470(4) 136(6)
N2 H2N S3 . 0.73(8) 2.89(8) 3.514(4) 145(7)
N2 H3N N3 1_565 0.99(4) 1.95(4) 2.897(5) 159(4)
N4 H6N S3 2 0.90(5) 2.44(5) 3.311(4) 163(4)
N4 H7N S2 6_565 0.87(4) 2.50(4) 3.357(4) 170(3)
N4 H8N S3 6 0.90(4) 2.47(4) 3.362(4) 171(3)
